data_7030180
loop_
_publ_author_name
'Alajarin, Mateo'
'Lopez-Leonardo, Carmen'
'Llamas-Lorente, Pilar'
'Raja, Rosalia'
'Bautista, Delia'
'Orenes, Raul-Angel'

_publ_section_title
;
 Palladium complexes derived from N,N-bidentate NH-iminophosphorane
 ligands: synthesis and use as catalysts in the Sonogashira reaction.
;
_journal_issue 39
_journal_name_full 'Dalton transactions (Cambridge, England : 2003)'
_journal_page_first 12259
_journal_page_last 12269
_journal_paper_doi 10.1039/c2dt31290e
_journal_volume 41
_journal_year 2012
_chemical_formula_sum 'C29 H30 Br Cl2 N2 P Pd'
_chemical_formula_weight 694.73
_chemical_name_systematic
;
?
;
_space_group_IT_number 14
_symmetry_cell_setting monoclinic
_symmetry_space_group_name_Hall '-P 2yn'
_symmetry_space_group_name_H-M 'P 1 21/n 1'
_atom_sites_solution_hydrogens geom
_atom_sites_solution_primary direct
_atom_sites_solution_secondary difmap
_audit_creation_method SHELXL-97
_cell_angle_alpha 90.00
_cell_angle_beta 96.562(2)
_cell_angle_gamma 90.00
_cell_formula_units_Z 4
_cell_length_a 8.5072(4)
_cell_length_b 20.6152(9)
_cell_length_c 16.0082(7)
_cell_measurement_reflns_used 7729
_cell_measurement_temperature 100(2)
_cell_measurement_theta_max 27.68
_cell_measurement_theta_min 2.35
_cell_volume 2789.1(2)
_computing_cell_refinement 'Bruker SAINT'
_computing_data_collection 'Bruker SMART'
_computing_data_reduction 'Bruker SAINT'
_computing_molecular_graphics 'Bruker SHELXTL'
_computing_publication_material 'Bruker SHELXTL'
_computing_structure_refinement 'SHELXL-97 (Sheldrick, 1997)'
_computing_structure_solution 'SHELXS-97 (Sheldrick, 1990)'
_diffrn_ambient_temperature 100(2)
_diffrn_detector_area_resol_mean 8.26
_diffrn_measured_fraction_theta_full 0.999
_diffrn_measured_fraction_theta_max 0.944
_diffrn_measurement_device_type 'Bruker SMART APEX CCD'
_diffrn_measurement_method \w-scan
_diffrn_radiation_monochromator graphite
_diffrn_radiation_source 'fine-focus sealed tube'
_diffrn_radiation_type MoK\a
_diffrn_radiation_wavelength 0.71073
_diffrn_reflns_av_R_equivalents 0.0439
_diffrn_reflns_av_sigmaI/netI 0.0382
_diffrn_reflns_limit_h_max 11
_diffrn_reflns_limit_h_min -11
_diffrn_reflns_limit_k_max 27
_diffrn_reflns_limit_k_min -27
_diffrn_reflns_limit_l_max 21
_diffrn_reflns_limit_l_min -21
_diffrn_reflns_number 32047
_diffrn_reflns_theta_full 26.00
_diffrn_reflns_theta_max 28.22
_diffrn_reflns_theta_min 1.98
_exptl_absorpt_coefficient_mu 2.369
_exptl_absorpt_correction_T_max 0.9323
_exptl_absorpt_correction_T_min 0.773
_exptl_absorpt_correction_type multi-scan
_exptl_absorpt_process_details SADABS
_exptl_crystal_colour orange
_exptl_crystal_density_diffrn 1.654
_exptl_crystal_density_method 'not measured'
_exptl_crystal_description prism
_exptl_crystal_F_000 1392
_exptl_crystal_size_max 0.23
_exptl_crystal_size_mid 0.07
_exptl_crystal_size_min 0.03
_refine_diff_density_max 0.840
_refine_diff_density_min -0.455
_refine_diff_density_rms 0.109
_refine_ls_extinction_method none
_refine_ls_goodness_of_fit_ref 1.071
_refine_ls_hydrogen_treatment 'NH free, Me rigid, others riding'
_refine_ls_matrix_type full
_refine_ls_number_parameters 330
_refine_ls_number_reflns 6497
_refine_ls_number_restraints 0
_refine_ls_restrained_S_all 1.071
_refine_ls_R_factor_all 0.0434
_refine_ls_R_factor_gt 0.0351
_refine_ls_shift/su_max 0.002
_refine_ls_shift/su_mean 0.000
_refine_ls_structure_factor_coef Fsqd
_refine_ls_weighting_details 'calc w=1/[\s^2^(Fo^2^)+(0.0364P)^2^+1.6864P] where P=(Fo^2^+2Fc^2^)/3'
_refine_ls_weighting_scheme calc
_refine_ls_wR_factor_gt 0.0750
_refine_ls_wR_factor_ref 0.0782
_reflns_number_gt 5640
_reflns_number_total 6497
_reflns_threshold_expression >2sigma(I)
_cod_data_source_file c2dt31290e.txt
_cod_data_source_block rrm37s_compound_u-8b
_cod_depositor_comments
;
The following automatic conversions were performed:

'_symmetry_cell_setting' value 'Monoclinic' changed to 'monoclinic'
according to
/usr/data/users/saulius/automatic-downloads/retrospective/RSC/lib/dictionaries/cif_core.dic
dictionary named 'cif_core.dic' version 2.4.2 from 2011-04-26.

Automatic conversion script
Id: cif_fix_values 2281 2013-09-26 08:29:07Z andrius 
;
_cod_original_sg_symbol_H-M 'P 21/n'
_cod_database_code 7030180

loop_
_symmetry_equiv_pos_as_xyz
'x, y, z'
'-x+1/2, y+1/2, -z+1/2'
'-x, -y, -z'
'x-1/2, -y-1/2, z-1/2'

loop_
_atom_site_label
_atom_site_type_symbol
_atom_site_fract_x
_atom_site_fract_y
_atom_site_fract_z
_atom_site_U_iso_or_equiv
_atom_site_adp_type
_atom_site_occupancy
_atom_site_symmetry_multiplicity
_atom_site_calc_flag
_atom_site_refinement_flags
Pd1 Pd 0.42187(2) 0.628533(10) 0.961333(13) 0.01174(6) Uani 1 1 d .
N1 N 0.4862(3) 0.69927(11) 0.88127(14) 0.0133(5) Uani 1 1 d .
N2 N 0.6555(3) 0.60121(12) 0.99030(14) 0.0129(5) Uani 1 1 d .
H02 H 0.639(3) 0.5635(15) 1.0032(18) 0.007(7) Uiso 1 1 d .
P1 P 0.57037(8) 0.67380(3) 0.80171(4) 0.01140(14) Uani 1 1 d .
Cl1 Cl 0.15927(8) 0.65326(4) 0.92524(5) 0.02132(16) Uani 1 1 d .
Cl2 Cl 0.36402(8) 0.55357(3) 1.06006(4) 0.01841(15) Uani 1 1 d .
Br1 Br 0.20709(3) 0.969003(14) 0.92217(2) 0.02256(8) Uani 1 1 d .
C1 C 0.6524(3) 0.59446(13) 0.83416(16) 0.0121(5) Uani 1 1 d .
H1 H 0.5601 0.5663 0.8431 0.015 Uiso 1 1 calc R
C2 C 0.7548(3) 0.59880(14) 0.91977(16) 0.0142(5) Uani 1 1 d .
H2A H 0.8257 0.5606 0.9269 0.017 Uiso 1 1 calc R
H2B H 0.8216 0.6382 0.9211 0.017 Uiso 1 1 calc R
C3 C 0.7344(3) 0.63679(14) 1.06494(18) 0.0183(6) Uani 1 1 d .
H3A H 0.6657 0.6345 1.1108 0.022 Uiso 1 1 calc R
H3B H 0.7447 0.6830 1.0498 0.022 Uiso 1 1 calc R
C4 C 0.8978(3) 0.61058(15) 1.09754(19) 0.0218(6) Uani 1 1 d .
H4A H 0.9690 0.6162 1.0533 0.026 Uiso 1 1 calc R
H4B H 0.9412 0.6367 1.1468 0.026 Uiso 1 1 calc R
C5 C 0.8979(4) 0.53937(16) 1.1230(2) 0.0303(8) Uani 1 1 d .
H5A H 0.8152 0.5319 1.1598 0.036 Uiso 1 1 calc R
H5B H 1.0012 0.5280 1.1529 0.036 Uiso 1 1 calc R
H5C H 0.8773 0.5123 1.0725 0.036 Uiso 1 1 calc R
C11 C 0.4287(3) 0.76306(13) 0.88888(17) 0.0133(5) Uani 1 1 d .
C12 C 0.4131(3) 0.80827(13) 0.82362(17) 0.0156(6) Uani 1 1 d .
H12 H 0.4457 0.7967 0.7708 0.019 Uiso 1 1 calc R
C13 C 0.3511(3) 0.86967(13) 0.83385(18) 0.0172(6) Uani 1 1 d .
H13 H 0.3426 0.8999 0.7888 0.021 Uiso 1 1 calc R
C14 C 0.3020(3) 0.88629(13) 0.91038(19) 0.0159(6) Uani 1 1 d .
C15 C 0.3191(3) 0.84365(14) 0.97706(18) 0.0159(6) Uani 1 1 d .
H15 H 0.2886 0.8560 1.0300 0.019 Uiso 1 1 calc R
C16 C 0.3812(3) 0.78269(14) 0.96612(17) 0.0146(6) Uani 1 1 d .
H16 H 0.3920 0.7533 1.0121 0.018 Uiso 1 1 calc R
C21 C 0.7214(3) 0.73075(13) 0.77822(17) 0.0141(5) Uani 1 1 d .
C22 C 0.7268(4) 0.75625(14) 0.69785(18) 0.0196(6) Uani 1 1 d .
H22 H 0.6545 0.7411 0.6524 0.023 Uiso 1 1 calc R
C23 C 0.8368(4) 0.80360(15) 0.6838(2) 0.0263(7) Uani 1 1 d .
H23 H 0.8375 0.8219 0.6293 0.032 Uiso 1 1 calc R
C24 C 0.9457(4) 0.82408(15) 0.7496(2) 0.0265(7) Uani 1 1 d .
H24 H 1.0232 0.8555 0.7397 0.032 Uiso 1 1 calc R
C25 C 0.9423(4) 0.79917(15) 0.8291(2) 0.0248(7) Uani 1 1 d .
H25 H 1.0179 0.8130 0.8738 0.030 Uiso 1 1 calc R
C26 C 0.8276(3) 0.75355(14) 0.84404(19) 0.0192(6) Uani 1 1 d .
H26 H 0.8222 0.7380 0.8995 0.023 Uiso 1 1 calc R
C31 C 0.4392(3) 0.66249(13) 0.70597(17) 0.0146(6) Uani 1 1 d .
C32 C 0.4936(3) 0.63793(14) 0.63298(18) 0.0172(6) Uani 1 1 d .
H32 H 0.6003 0.6240 0.6343 0.021 Uiso 1 1 calc R
C33 C 0.3923(4) 0.63386(14) 0.55859(18) 0.0208(6) Uani 1 1 d .
H33 H 0.4293 0.6168 0.5093 0.025 Uiso 1 1 calc R
C34 C 0.2370(4) 0.65486(15) 0.55660(19) 0.0217(6) Uani 1 1 d .
H34 H 0.1682 0.6532 0.5055 0.026 Uiso 1 1 calc R
C35 C 0.1818(3) 0.67837(15) 0.62928(19) 0.0216(6) Uani 1 1 d .
H35 H 0.0750 0.6923 0.6276 0.026 Uiso 1 1 calc R
C36 C 0.2811(3) 0.68174(14) 0.70432(18) 0.0168(6) Uani 1 1 d .
H36 H 0.2421 0.6970 0.7540 0.020 Uiso 1 1 calc R
C41 C 0.7364(3) 0.56114(13) 0.76725(17) 0.0142(5) Uani 1 1 d .
C42 C 0.6655(3) 0.50716(14) 0.72659(18) 0.0183(6) Uani 1 1 d .
H42 H 0.5675 0.4916 0.7417 0.022 Uiso 1 1 calc R
C43 C 0.7370(4) 0.47581(15) 0.66412(19) 0.0237(7) Uani 1 1 d .
H43 H 0.6874 0.4392 0.6362 0.028 Uiso 1 1 calc R
C44 C 0.8796(4) 0.49768(15) 0.64258(19) 0.0225(6) Uani 1 1 d .
H44 H 0.9278 0.4765 0.5993 0.027 Uiso 1 1 calc R
C45 C 0.9529(3) 0.55028(15) 0.68363(19) 0.0204(6) Uani 1 1 d .
H45 H 1.0525 0.5646 0.6693 0.024 Uiso 1 1 calc R
C46 C 0.8818(3) 0.58260(14) 0.74605(18) 0.0163(6) Uani 1 1 d .
H46 H 0.9324 0.6190 0.7739 0.020 Uiso 1 1 calc R

loop_
_atom_site_aniso_label
_atom_site_aniso_U_11
_atom_site_aniso_U_22
_atom_site_aniso_U_33
_atom_site_aniso_U_23
_atom_site_aniso_U_13
_atom_site_aniso_U_12
Pd1 0.01177(11) 0.01162(11) 0.01233(11) 0.00150(8) 0.00358(7) -0.00091(8)
N1 0.0148(11) 0.0133(11) 0.0125(11) 0.0013(9) 0.0055(9) 0.0011(9)
N2 0.0153(12) 0.0115(12) 0.0119(12) 0.0029(9) 0.0021(9) -0.0006(9)
P1 0.0111(3) 0.0122(3) 0.0110(3) 0.0016(3) 0.0020(2) -0.0003(3)
Cl1 0.0116(3) 0.0262(4) 0.0262(4) 0.0026(3) 0.0028(3) -0.0019(3)
Cl2 0.0256(4) 0.0129(3) 0.0186(3) 0.0019(3) 0.0107(3) -0.0021(3)
Br1 0.02292(16) 0.01666(15) 0.02860(18) -0.00192(12) 0.00512(12) 0.00639(12)
C1 0.0129(12) 0.0111(13) 0.0123(13) 0.0015(10) 0.0012(10) -0.0005(10)
C2 0.0146(13) 0.0165(14) 0.0119(13) 0.0013(11) 0.0034(10) 0.0009(11)
C3 0.0195(14) 0.0194(15) 0.0158(14) -0.0032(11) 0.0013(11) 0.0001(12)
C4 0.0200(15) 0.0305(17) 0.0140(14) -0.0027(12) -0.0024(11) 0.0002(12)
C5 0.0367(19) 0.0317(19) 0.0201(17) 0.0032(14) -0.0073(14) 0.0116(15)
C11 0.0097(12) 0.0141(14) 0.0160(14) -0.0004(11) 0.0004(10) -0.0022(10)
C12 0.0173(14) 0.0149(14) 0.0152(14) 0.0009(11) 0.0049(11) 0.0012(11)
C13 0.0215(14) 0.0125(14) 0.0176(15) 0.0042(11) 0.0022(11) -0.0003(11)
C14 0.0125(13) 0.0108(13) 0.0246(15) -0.0039(11) 0.0034(11) 0.0007(10)
C15 0.0133(13) 0.0210(15) 0.0139(14) -0.0053(11) 0.0034(10) -0.0003(11)
C16 0.0129(13) 0.0172(14) 0.0134(14) 0.0027(11) 0.0002(10) -0.0009(11)
C21 0.0146(13) 0.0109(13) 0.0175(14) 0.0032(11) 0.0045(11) -0.0004(10)
C22 0.0256(15) 0.0167(15) 0.0174(15) 0.0009(11) 0.0063(12) -0.0014(12)
C23 0.0384(19) 0.0179(16) 0.0255(17) 0.0019(13) 0.0160(14) -0.0064(13)
C24 0.0263(16) 0.0174(16) 0.038(2) -0.0015(14) 0.0150(14) -0.0082(13)
C25 0.0207(15) 0.0208(16) 0.0320(18) -0.0023(13) -0.0003(13) -0.0040(12)
C26 0.0184(14) 0.0175(15) 0.0214(15) 0.0022(12) 0.0008(11) -0.0016(11)
C31 0.0154(13) 0.0150(14) 0.0130(13) 0.0026(11) 0.0002(10) -0.0009(11)
C32 0.0142(13) 0.0193(15) 0.0181(15) 0.0029(11) 0.0011(11) 0.0011(11)
C33 0.0285(16) 0.0203(16) 0.0134(14) -0.0018(11) 0.0012(12) -0.0010(12)
C34 0.0220(15) 0.0249(16) 0.0167(15) 0.0035(12) -0.0050(12) -0.0015(12)
C35 0.0153(14) 0.0242(16) 0.0244(16) 0.0039(13) -0.0015(12) 0.0004(12)
C36 0.0179(14) 0.0163(14) 0.0157(14) 0.0021(11) 0.0005(11) -0.0016(11)
C41 0.0155(13) 0.0155(14) 0.0113(13) 0.0032(11) 0.0004(10) 0.0051(11)
C42 0.0171(14) 0.0204(15) 0.0177(15) -0.0017(12) 0.0023(11) -0.0004(11)
C43 0.0276(16) 0.0226(16) 0.0202(16) -0.0064(13) -0.0005(12) 0.0000(13)
C44 0.0249(16) 0.0246(16) 0.0186(15) -0.0023(12) 0.0053(12) 0.0088(13)
C45 0.0166(14) 0.0231(16) 0.0226(16) 0.0045(12) 0.0073(12) 0.0052(12)
C46 0.0170(13) 0.0141(14) 0.0180(14) 0.0028(11) 0.0024(11) 0.0015(11)

loop_
_atom_type_symbol
_atom_type_description
_atom_type_scat_dispersion_real
_atom_type_scat_dispersion_imag
_atom_type_scat_source
C C 0.0033 0.0016 'International Tables Vol C Tables 4.2.6.8 and 6.1.1.4'
H H 0.0000 0.0000 'International Tables Vol C Tables 4.2.6.8 and 6.1.1.4'
N N 0.0061 0.0033 'International Tables Vol C Tables 4.2.6.8 and 6.1.1.4'
P P 0.1023 0.0942 'International Tables Vol C Tables 4.2.6.8 and 6.1.1.4'
Cl Cl 0.1484 0.1585 'International Tables Vol C Tables 4.2.6.8 and 6.1.1.4'
Br Br -0.2901 2.4595 'International Tables Vol C Tables 4.2.6.8 and 6.1.1.4'
Pd Pd -0.9988 1.0072 'International Tables Vol C Tables 4.2.6.8 and 6.1.1.4'

loop_
_geom_angle_atom_site_label_1
_geom_angle_atom_site_label_2
_geom_angle_atom_site_label_3
_geom_angle
N1 Pd1 N2 90.88(9)
N1 Pd1 Cl1 90.37(6)
N2 Pd1 Cl1 176.68(7)
N1 Pd1 Cl2 175.06(7)
N2 Pd1 Cl2 86.48(7)
Cl1 Pd1 Cl2 92.49(3)
C11 N1 P1 123.95(19)
C11 N1 Pd1 119.11(17)
P1 N1 Pd1 115.71(12)
C2 N2 C3 112.4(2)
C2 N2 Pd1 117.00(16)
C3 N2 Pd1 112.20(17)
N1 P1 C31 115.10(12)
N1 P1 C21 109.95(12)
C31 P1 C21 106.97(13)
N1 P1 C1 104.78(12)
C31 P1 C1 107.70(12)
C21 P1 C1 112.44(12)
C41 C1 C2 113.0(2)
C41 C1 P1 113.52(18)
C2 C1 P1 111.05(18)
N2 C2 C1 111.4(2)
N2 C3 C4 114.1(2)
C5 C4 C3 113.9(3)
C12 C11 C16 117.0(2)
C12 C11 N1 124.2(2)
C16 C11 N1 118.8(2)
C13 C12 C11 121.7(3)
C14 C13 C12 119.2(3)
C15 C14 C13 120.8(3)
C15 C14 Br1 120.2(2)
C13 C14 Br1 119.0(2)
C14 C15 C16 119.4(3)
C15 C16 C11 121.8(3)
C26 C21 C22 119.0(3)
C26 C21 P1 118.5(2)
C22 C21 P1 122.3(2)
C23 C22 C21 120.5(3)
C24 C23 C22 119.7(3)
C25 C24 C23 120.4(3)
C24 C25 C26 119.9(3)
C21 C26 C25 120.3(3)
C32 C31 C36 119.7(3)
C32 C31 P1 121.6(2)
C36 C31 P1 118.6(2)
C33 C32 C31 120.3(3)
C34 C33 C32 119.7(3)
C33 C34 C35 120.1(3)
C36 C35 C34 120.7(3)
C35 C36 C31 119.4(3)
C42 C41 C46 119.3(3)
C42 C41 C1 118.6(2)
C46 C41 C1 122.1(2)
C43 C42 C41 120.5(3)
C44 C43 C42 120.0(3)
C43 C44 C45 120.2(3)
C44 C45 C46 120.5(3)
C41 C46 C45 119.5(3)

loop_
_geom_bond_atom_site_label_1
_geom_bond_atom_site_label_2
_geom_bond_distance
Pd1 N1 2.057(2)
Pd1 N2 2.067(2)
Pd1 Cl1 2.2999(7)
Pd1 Cl2 2.3035(7)
N1 C11 1.413(3)
N1 P1 1.618(2)
N2 C2 1.486(3)
N2 C3 1.494(3)
P1 C31 1.805(3)
P1 C21 1.811(3)
P1 C1 1.830(3)
Br1 C14 1.905(3)
C1 C41 1.518(4)
C1 C2 1.540(4)
C3 C4 1.527(4)
C4 C5 1.523(4)
C11 C12 1.395(4)
C11 C16 1.404(4)
C12 C13 1.388(4)
C13 C14 1.382(4)
C14 C15 1.378(4)
C15 C16 1.382(4)
C21 C26 1.389(4)
C21 C22 1.395(4)
C22 C23 1.389(4)
C23 C24 1.387(5)
C24 C25 1.376(5)
C25 C26 1.395(4)
C31 C32 1.400(4)
C31 C36 1.400(4)
C32 C33 1.391(4)
C33 C34 1.388(4)
C34 C35 1.391(4)
C35 C36 1.389(4)
C41 C42 1.391(4)
C41 C46 1.392(4)
C42 C43 1.388(4)
C43 C44 1.374(4)
C44 C45 1.379(4)
C45 C46 1.395(4)

loop_
_geom_hbond_atom_site_label_D
_geom_hbond_atom_site_label_H
_geom_hbond_atom_site_label_A
_geom_hbond_distance_DH
_geom_hbond_distance_HA
_geom_hbond_distance_DA
_geom_hbond_angle_DHA
_geom_hbond_site_symmetry_A
N2 H02 Cl2 0.82(3) 2.62(3) 3.290(3) 140(3) 3_667
